data_4328965
loop_
_publ_author_name
'D. Scott Bohle'
'Erin L. Dodd'

_publ_section_title
;
 [Gallium(III) protoporphyrin IX]2: A Soluble Diamagnetic Model for
 Malaria Pigment
;
_journal_name_full 'Inorganic Chemistry'
_journal_page_first 4411
_journal_page_last 4413
_journal_paper_doi 10.1021/ic2027303
_journal_volume 51
_journal_year 2012
_chemical_formula_moiety 'C83 H77 Ga2 N11 O8'
_chemical_formula_sum 'C83 H77 Ga2 N11 O8'
_chemical_formula_weight 1496.00
_chemical_name_common 'gallium(III) protoporphyrin-IX pyridine dimer'
_chemical_name_systematic
;
 ? 
;
_space_group_IT_number 14
_symmetry_cell_setting monoclinic
_symmetry_space_group_name_Hall '-P 2yn'
_symmetry_space_group_name_H-M 'P 1 21/n 1'
_atom_sites_solution_hydrogens geom
_atom_sites_solution_primary direct
_atom_sites_solution_secondary difmap
_audit_creation_method SHELXL-97
_cell_angle_alpha 90.00
_cell_angle_beta 101.1270(10)
_cell_angle_gamma 90.00
_cell_formula_units_Z 2
_cell_length_a 12.6243(5)
_cell_length_b 15.6195(7)
_cell_length_c 17.6369(7)
_cell_measurement_reflns_used 5706
_cell_measurement_temperature 100(2)
_cell_measurement_theta_max 48.66
_cell_measurement_theta_min 0.00
_cell_volume 3412.4(2)
_computing_cell_refinement 'Bruker SAINT'
_computing_data_collection 'Bruker APEX2'
_computing_data_reduction 'Bruker SAINT'
_computing_molecular_graphics 'Bruker SHELXTL'
_computing_publication_material 'Bruker SHELXTL'
_computing_structure_refinement 'SHELXL-97 (Sheldrick, 2008)'
_computing_structure_solution 'SHELXS-97 (Sheldrick, 2008)'
_diffrn_ambient_temperature 100(2)
_diffrn_detector_area_resol_mean 8.3
_diffrn_measured_fraction_theta_full 0.995
_diffrn_measured_fraction_theta_max 0.995
_diffrn_measurement_device_type 'Bruker APEX II'
_diffrn_measurement_method \w
_diffrn_radiation_monochromator 'Quazar MX'
_diffrn_radiation_source 'Incoatec I\muS Microsource '
_diffrn_radiation_type CuK\a
_diffrn_radiation_wavelength 1.54178
_diffrn_reflns_av_R_equivalents 0.0302
_diffrn_reflns_av_sigmaI/netI 0.0365
_diffrn_reflns_limit_h_max 15
_diffrn_reflns_limit_h_min -15
_diffrn_reflns_limit_k_max 19
_diffrn_reflns_limit_k_min -19
_diffrn_reflns_limit_l_max 21
_diffrn_reflns_limit_l_min 0
_diffrn_reflns_number 12428
_diffrn_reflns_theta_full 70.99
_diffrn_reflns_theta_max 70.99
_diffrn_reflns_theta_min 3.81
_exptl_absorpt_coefficient_mu 1.537
_exptl_absorpt_correction_T_max 0.753410
_exptl_absorpt_correction_T_min 0.683519
_exptl_absorpt_correction_type multi-scan
_exptl_absorpt_process_details 'twinabs 2008/2'
_exptl_crystal_colour 'intense pink'
_exptl_crystal_density_diffrn 1.456
_exptl_crystal_description 'rectangular prism'
_exptl_crystal_F_000 1556
_exptl_crystal_size_max 0.08
_exptl_crystal_size_mid 0.06
_exptl_crystal_size_min 0.04
_refine_diff_density_max 1.167
_refine_diff_density_min -0.480
_refine_diff_density_rms 0.074
_refine_ls_extinction_method none
_refine_ls_goodness_of_fit_ref 1.058
_refine_ls_hydrogen_treatment mixed
_refine_ls_matrix_type full
_refine_ls_number_parameters 462
_refine_ls_number_reflns 6555
_refine_ls_number_restraints 0
_refine_ls_restrained_S_all 1.058
_refine_ls_R_factor_all 0.0682
_refine_ls_R_factor_gt 0.0535
_refine_ls_shift/su_max 0.107
_refine_ls_shift/su_mean 0.005
_refine_ls_structure_factor_coef Fsqd
_refine_ls_weighting_details 'calc w=1/[\s^2^(Fo^2^)+(0.1012P)^2^+1.2388P] where P=(Fo^2^+2Fc^2^)/3'
_refine_ls_weighting_scheme calc
_refine_ls_wR_factor_gt 0.1490
_refine_ls_wR_factor_ref 0.1618
_reflns_number_gt 5182
_reflns_number_total 6555
_reflns_threshold_expression >2sigma(I)
_cod_data_source_file ic2027303_si_001.cif
_cod_data_source_block twin4
_cod_original_sg_symbol_H-M 'P 1 21/n 1 '
_cod_database_code 4328965

loop_
_symmetry_equiv_pos_as_xyz
'x, y, z'
'-x+1/2, y+1/2, -z+1/2'
'-x, -y, -z'
'x-1/2, -y-1/2, z-1/2'

loop_
_atom_site_label
_atom_site_type_symbol
_atom_site_fract_x
_atom_site_fract_y
_atom_site_fract_z
_atom_site_U_iso_or_equiv
_atom_site_adp_type
_atom_site_occupancy
_atom_site_symmetry_multiplicity
_atom_site_calc_flag
_atom_site_refinement_flags
Ga Ga 0.14788(3) 0.78100(2) 0.09542(2) 0.03340(14) Uani 1 1 d .
O1 O -0.01273(17) 0.78345(14) 0.05700(13) 0.0389(5) Uani 1 1 d .
N1 N 0.1914(2) 0.83301(16) 0.00123(15) 0.0337(5) Uani 1 1 d .
C1 C 0.2086(2) 0.9184(2) -0.00989(18) 0.0346(6) Uani 1 1 d .
O2 O -0.18407(18) 0.80994(15) 0.01280(13) 0.0408(5) Uani 1 1 d .
N2 N 0.1602(2) 0.66313(16) 0.05006(16) 0.0381(6) Uani 1 1 d .
C2 C 0.2392(2) 0.9312(2) -0.08380(19) 0.0372(7) Uani 1 1 d .
O4 O 0.2042(2) 1.20811(15) -0.15630(15) 0.0453(6) Uani 1 1 d .
H4 H 0.190(3) 1.206(2) -0.108(2) 0.035(9) Uiso 1 1 d .
N3 N 0.1175(2) 0.72887(16) 0.19426(16) 0.0369(6) Uani 1 1 d .
C3 C 0.2374(2) 0.8541(2) -0.11819(19) 0.0376(7) Uani 1 1 d .
N4 N 0.14189(19) 0.89898(15) 0.14276(14) 0.0323(5) Uani 1 1 d .
O3 O 0.1904(2) 1.13666(16) -0.26613(13) 0.0479(6) Uani 1 1 d .
C4 C 0.2083(3) 0.7919(2) -0.06440(19) 0.0365(6) Uani 1 1 d .
N5 N 0.3237(2) 0.78105(16) 0.14696(16) 0.0364(6) Uani 1 1 d .
C5 C 0.1981(3) 0.7039(2) -0.0762(2) 0.0407(7) Uani 1 1 d .
H5A H 0.2083 0.6831 -0.1237 0.049 Uiso 1 1 calc R
C6 C 0.1741(3) 0.6443(2) -0.0236(2) 0.0402(7) Uani 1 1 d .
C7 C 0.1652(3) 0.5517(2) -0.0358(2) 0.0488(9) Uani 1 1 d .
C8 C 0.1511(3) 0.5163(2) 0.0324(2) 0.0484(8) Uani 1 1 d .
C9 C 0.1453(3) 0.5857(2) 0.0849(2) 0.0429(8) Uani 1 1 d .
C10 C 0.1231(3) 0.5778(2) 0.1580(2) 0.0434(8) Uani 1 1 d .
H10A H 0.1183 0.5222 0.1759 0.052 Uiso 1 1 calc R
C11 C 0.1071(3) 0.6427(2) 0.2080(2) 0.0403(7) Uani 1 1 d .
C12 C 0.0745(3) 0.6307(2) 0.2824(2) 0.0459(8) Uani 1 1 d .
C13 C 0.0644(3) 0.7101(2) 0.3124(2) 0.0464(8) Uani 1 1 d .
C14 C 0.0911(3) 0.7713(2) 0.25635(19) 0.0391(7) Uani 1 1 d .
C15 C 0.0898(2) 0.8591(2) 0.26451(18) 0.0379(7) Uani 1 1 d .
H15A H 0.0711 0.8802 0.3094 0.045 Uiso 1 1 calc R
C16 C 0.1137(2) 0.9191(2) 0.21210(18) 0.0354(6) Uani 1 1 d .
C17 C 0.1151(2) 1.0116(2) 0.22271(18) 0.0359(6) Uani 1 1 d .
C18 C 0.1437(2) 1.04641(19) 0.15860(18) 0.0344(6) Uani 1 1 d .
C19 C 0.1611(2) 0.9757(2) 0.10964(17) 0.0343(6) Uani 1 1 d .
C20 C 0.1945(2) 0.98410(19) 0.04027(18) 0.0351(6) Uani 1 1 d .
H20A H 0.2092 1.0393 0.0255 0.042 Uiso 1 1 calc R
C21 C 0.2611(3) 1.0161(2) -0.11601(19) 0.0385(7) Uani 1 1 d .
H21B H 0.3100 1.0088 -0.1518 0.046 Uiso 1 1 calc R
H21A H 0.2959 1.0531 -0.0744 0.046 Uiso 1 1 calc R
C22 C 0.1555(2) 1.0583(2) -0.15835(19) 0.0390(7) Uani 1 1 d .
H22B H 0.1161 1.0187 -0.1959 0.047 Uiso 1 1 calc R
H22A H 0.1103 1.0726 -0.1215 0.047 Uiso 1 1 calc R
C23 C 0.1825(3) 1.1383(2) -0.1986(2) 0.0413(7) Uani 1 1 d .
C24 C 0.2590(3) 0.8364(2) -0.1969(2) 0.0468(8) Uani 1 1 d .
H24C H 0.1942 0.8454 -0.2346 0.070 Uiso 1 1 calc R
H24B H 0.2822 0.7781 -0.1995 0.070 Uiso 1 1 calc R
H24A H 0.3145 0.8742 -0.2072 0.070 Uiso 1 1 calc R
C25 C 0.1719(4) 0.5095(2) -0.1089(3) 0.0597(10) Uani 1 1 d .
H25A H 0.1973 0.5412 -0.1463 0.072 Uiso 1 1 calc R
C26 C 0.1445(4) 0.4305(3) -0.1244(3) 0.0754(13) Uani 1 1 d .
H26A H 0.1188 0.3973 -0.0880 0.113 Uiso 1 1 calc R
H26B H 0.1505 0.4071 -0.1718 0.113 Uiso 1 1 calc R
C27 C 0.1451(3) 0.4221(2) 0.0538(3) 0.0650(12) Uani 1 1 d .
H27C H 0.1745 0.3876 0.0178 0.098 Uiso 1 1 calc R
H27B H 0.0712 0.4064 0.0522 0.098 Uiso 1 1 calc R
H27A H 0.1860 0.4130 0.1050 0.098 Uiso 1 1 calc R
C28 C 0.0565(3) 0.5469(3) 0.3149(3) 0.0598(10) Uani 1 1 d .
H28A H 0.0530 0.5002 0.2817 0.072 Uiso 1 1 calc R
C29 C 0.0444(4) 0.5302(3) 0.3874(3) 0.0819(14) Uani 1 1 d .
H29A H 0.0471 0.5746 0.4228 0.123 Uiso 1 1 calc R
H29B H 0.0332 0.4743 0.4021 0.123 Uiso 1 1 calc R
C30 C 0.0351(4) 0.7332(3) 0.3875(3) 0.0623(11) Uani 1 1 d .
H30C H 0.0246 0.6819 0.4151 0.093 Uiso 1 1 calc R
H30B H -0.0303 0.7661 0.3783 0.093 Uiso 1 1 calc R
H30A H 0.0922 0.7664 0.4175 0.093 Uiso 1 1 calc R
C31 C 0.0870(3) 1.0570(2) 0.2903(2) 0.0441(8) Uani 1 1 d .
H31C H 0.0975 1.1174 0.2852 0.066 Uiso 1 1 calc R
H31B H 0.1325 1.0368 0.3369 0.066 Uiso 1 1 calc R
H31A H 0.0128 1.0461 0.2926 0.066 Uiso 1 1 calc R
C32 C 0.1541(3) 1.13873(19) 0.13802(18) 0.0374(7) Uani 1 1 d .
H32B H 0.2219 1.1467 0.1207 0.045 Uiso 1 1 calc R
H32A H 0.1565 1.1733 0.1840 0.045 Uiso 1 1 calc R
C33 C -0.0606(3) 0.8293(2) -0.07420(19) 0.0412(7) Uani 1 1 d .
H33B H -0.0292 0.7791 -0.0936 0.049 Uiso 1 1 calc R
H33A H -0.0054 0.8733 -0.0656 0.049 Uiso 1 1 calc R
C34 C -0.0885(2) 0.80647(19) 0.00320(19) 0.0359(6) Uani 1 1 d .
C35 C 0.3981(3) 0.7606(2) 0.1057(2) 0.0437(7) Uani 1 1 d .
H35A H 0.3750 0.7389 0.0562 0.052 Uiso 1 1 calc R
C36 C 0.5082(3) 0.7701(2) 0.1327(2) 0.0504(9) Uani 1 1 d .
H36A H 0.5574 0.7555 0.1018 0.061 Uiso 1 1 calc R
C37 C 0.5431(3) 0.8019(2) 0.2069(2) 0.0497(8) Uani 1 1 d .
H37A H 0.6163 0.8095 0.2269 0.060 Uiso 1 1 calc R
C38 C 0.4661(3) 0.8219(2) 0.2505(2) 0.0462(8) Uani 1 1 d .
H38A H 0.4869 0.8426 0.3006 0.055 Uiso 1 1 calc R
C39 C 0.3584(3) 0.8107(2) 0.21859(19) 0.0394(7) Uani 1 1 d .
H39A H 0.3074 0.8244 0.2483 0.047 Uiso 1 1 calc R
C40 C 0.4361(5) 0.4570(4) -0.0581(3) 0.0885(16) Uiso 1 1 d .
H40A H 0.3912 0.4295 -0.0989 0.106 Uiso 1 1 calc R
C41 C 0.5559(4) 0.4540(4) 0.0577(3) 0.0829(14) Uiso 1 1 d .
H41A H 0.5954 0.4230 0.0985 0.099 Uiso 1 1 calc R
C42 C 0.4920(4) 0.4116(4) -0.0009(3) 0.0752(13) Uiso 1 1 d .
H42A H 0.4876 0.3521 -0.0009 0.090 Uiso 1 1 calc R

loop_
_atom_site_aniso_label
_atom_site_aniso_U_11
_atom_site_aniso_U_22
_atom_site_aniso_U_33
_atom_site_aniso_U_23
_atom_site_aniso_U_13
_atom_site_aniso_U_12
Ga 0.0337(2) 0.0274(2) 0.0392(2) 0.00102(15) 0.00734(16) 0.00163(13)
O1 0.0343(11) 0.0395(12) 0.0424(12) 0.0037(9) 0.0067(9) 0.0018(9)
N1 0.0351(13) 0.0293(12) 0.0375(13) -0.0005(10) 0.0087(10) 0.0021(10)
C1 0.0335(15) 0.0319(15) 0.0389(15) 0.0000(12) 0.0084(12) 0.0005(11)
O2 0.0364(11) 0.0407(12) 0.0456(12) 0.0010(10) 0.0085(9) 0.0004(9)
N2 0.0350(13) 0.0298(12) 0.0501(15) -0.0001(11) 0.0094(11) 0.0006(10)
C2 0.0328(15) 0.0372(16) 0.0421(16) -0.0002(13) 0.0081(12) -0.0012(12)
O4 0.0517(14) 0.0371(12) 0.0511(14) 0.0042(11) 0.0198(11) -0.0023(10)
N3 0.0363(13) 0.0334(13) 0.0406(13) 0.0025(11) 0.0065(11) -0.0009(10)
C3 0.0349(15) 0.0361(16) 0.0425(16) -0.0036(13) 0.0093(13) -0.0007(12)
N4 0.0331(12) 0.0256(11) 0.0379(13) 0.0002(10) 0.0063(10) 0.0019(9)
O3 0.0523(14) 0.0520(14) 0.0419(13) 0.0053(11) 0.0156(11) -0.0028(11)
C4 0.0352(15) 0.0343(15) 0.0402(16) -0.0003(13) 0.0080(13) 0.0026(12)
N5 0.0349(13) 0.0289(12) 0.0460(14) 0.0059(11) 0.0093(11) 0.0015(10)
C5 0.0400(17) 0.0370(16) 0.0457(17) -0.0110(14) 0.0102(14) -0.0004(13)
C6 0.0372(16) 0.0297(15) 0.0546(19) -0.0057(14) 0.0116(14) -0.0003(12)
C7 0.0411(18) 0.0329(16) 0.074(2) -0.0120(17) 0.0157(17) -0.0012(13)
C8 0.0404(17) 0.0335(17) 0.073(2) -0.0017(17) 0.0152(16) -0.0001(13)
C9 0.0369(16) 0.0303(16) 0.061(2) 0.0024(15) 0.0088(15) 0.0022(12)
C10 0.0419(17) 0.0301(15) 0.058(2) 0.0101(15) 0.0099(15) -0.0009(13)
C11 0.0345(15) 0.0354(16) 0.0499(18) 0.0094(14) 0.0056(13) 0.0025(12)
C12 0.0371(17) 0.0458(19) 0.055(2) 0.0117(16) 0.0082(15) 0.0000(14)
C13 0.0423(18) 0.049(2) 0.0484(19) 0.0117(16) 0.0110(15) 0.0003(14)
C14 0.0329(15) 0.0408(17) 0.0438(17) 0.0065(14) 0.0081(13) -0.0005(12)
C15 0.0361(15) 0.0405(17) 0.0382(15) -0.0010(13) 0.0096(12) 0.0010(13)
C16 0.0298(14) 0.0363(16) 0.0394(16) -0.0023(13) 0.0048(12) 0.0033(12)
C17 0.0333(15) 0.0352(16) 0.0391(15) -0.0021(13) 0.0067(12) 0.0001(12)
C18 0.0318(14) 0.0334(15) 0.0373(15) -0.0026(13) 0.0047(12) 0.0009(12)
C19 0.0335(15) 0.0311(15) 0.0371(15) -0.0007(12) 0.0039(12) 0.0008(11)
C20 0.0348(15) 0.0288(14) 0.0416(16) 0.0023(12) 0.0069(12) 0.0007(11)
C21 0.0394(17) 0.0363(16) 0.0418(16) 0.0015(13) 0.0131(13) -0.0013(13)
C22 0.0366(16) 0.0398(17) 0.0422(16) 0.0009(14) 0.0112(13) -0.0028(13)
C23 0.0345(16) 0.0408(17) 0.0499(18) 0.0052(15) 0.0116(14) -0.0005(13)
C24 0.055(2) 0.0428(18) 0.0466(18) -0.0046(15) 0.0188(16) -0.0042(15)
C25 0.069(3) 0.0369(18) 0.080(3) -0.0137(19) 0.032(2) -0.0042(17)
C26 0.091(4) 0.066(3) 0.073(3) -0.007(2) 0.025(3) -0.004(3)
C27 0.057(2) 0.0354(19) 0.107(4) -0.015(2) 0.028(2) -0.0075(16)
C28 0.070(3) 0.047(2) 0.067(2) 0.0153(19) 0.025(2) 0.0018(18)
C29 0.101(4) 0.063(3) 0.087(3) 0.003(3) 0.029(3) -0.004(3)
C30 0.073(3) 0.056(2) 0.065(3) 0.015(2) 0.032(2) 0.002(2)
C31 0.0465(18) 0.0413(18) 0.0462(18) -0.0063(15) 0.0129(15) -0.0021(14)
C32 0.0423(16) 0.0303(14) 0.0395(16) -0.0039(13) 0.0079(13) 0.0016(12)
C33 0.0401(17) 0.0405(17) 0.0434(17) 0.0007(14) 0.0090(14) 0.0074(13)
C34 0.0375(16) 0.0263(14) 0.0439(17) -0.0029(12) 0.0076(13) 0.0005(12)
C35 0.0395(17) 0.0405(17) 0.0514(19) 0.0039(15) 0.0096(14) 0.0029(14)
C36 0.0380(18) 0.054(2) 0.061(2) 0.0090(18) 0.0153(16) 0.0049(15)
C37 0.0372(17) 0.0477(19) 0.063(2) 0.0116(17) 0.0058(16) -0.0014(15)
C38 0.0435(18) 0.0437(19) 0.0486(19) 0.0070(15) 0.0021(15) -0.0028(14)
C39 0.0393(16) 0.0334(15) 0.0449(17) 0.0058(14) 0.0067(13) 0.0014(13)

loop_
_atom_type_symbol
_atom_type_description
_atom_type_scat_dispersion_real
_atom_type_scat_dispersion_imag
_atom_type_scat_source
C C 0.0181 0.0091 'International Tables Vol C Tables 4.2.6.8 and 6.1.1.4'
H H 0.0000 0.0000 'International Tables Vol C Tables 4.2.6.8 and 6.1.1.4'
N N 0.0311 0.0180 'International Tables Vol C Tables 4.2.6.8 and 6.1.1.4'
O O 0.0492 0.0322 'International Tables Vol C Tables 4.2.6.8 and 6.1.1.4'
Ga Ga -1.2846 0.7763 'International Tables Vol C Tables 4.2.6.8 and 6.1.1.4'

loop_
_geom_angle_atom_site_label_1
_geom_angle_atom_site_label_2
_geom_angle_atom_site_label_3
_geom_angle
_geom_angle_site_symmetry_1
_geom_angle_site_symmetry_3
O1 Ga N1 97.59(10) . .
O1 Ga N2 91.92(10) . .
N1 Ga N2 89.25(11) . .
O1 Ga N3 87.21(10) . .
N1 Ga N3 175.19(10) . .
N2 Ga N3 90.93(11) . .
O1 Ga N4 90.35(9) . .
N1 Ga N4 90.62(10) . .
N2 Ga N4 177.72(10) . .
N3 Ga N4 89.00(10) . .
O1 Ga N5 175.60(9) . .
N1 Ga N5 85.86(10) . .
N2 Ga N5 90.86(10) . .
N3 Ga N5 89.34(10) . .
N4 Ga N5 86.86(10) . .
C34 O1 Ga 145.8(2) . .
C1 N1 C4 106.2(3) . .
C1 N1 Ga 125.8(2) . .
C4 N1 Ga 128.0(2) . .
N1 C1 C20 125.8(3) . .
N1 C1 C2 109.9(3) . .
C20 C1 C2 124.2(3) . .
C6 N2 C9 106.6(3) . .
C6 N2 Ga 126.9(2) . .
C9 N2 Ga 126.2(2) . .
C3 C2 C1 107.4(3) . .
C3 C2 C21 127.8(3) . .
C1 C2 C21 124.7(3) . .
C23 O4 H4 117(2) . .
C14 N3 C11 106.5(3) . .
C14 N3 Ga 127.4(2) . .
C11 N3 Ga 125.7(2) . .
C2 C3 C4 106.8(3) . .
C2 C3 C24 126.6(3) . .
C4 C3 C24 126.7(3) . .
C16 N4 C19 106.0(2) . .
C16 N4 Ga 127.6(2) . .
C19 N4 Ga 126.3(2) . .
N1 C4 C5 124.2(3) . .
N1 C4 C3 109.6(3) . .
C5 C4 C3 126.2(3) . .
C35 N5 C39 117.5(3) . .
C35 N5 Ga 121.9(2) . .
C39 N5 Ga 120.3(2) . .
C6 C5 C4 126.0(3) . .
C6 C5 H5A 117.0 . .
C4 C5 H5A 117.0 . .
N2 C6 C5 124.8(3) . .
N2 C6 C7 109.3(3) . .
C5 C6 C7 125.8(3) . .
C8 C7 C6 106.8(3) . .
C8 C7 C25 129.2(3) . .
C6 C7 C25 123.9(4) . .
C7 C8 C9 107.1(3) . .
C7 C8 C27 129.1(4) . .
C9 C8 C27 123.8(4) . .
C10 C9 N2 124.3(3) . .
C10 C9 C8 125.5(3) . .
N2 C9 C8 110.1(3) . .
C9 C10 C11 127.8(3) . .
C9 C10 H10A 116.1 . .
C11 C10 H10A 116.1 . .
N3 C11 C10 124.9(3) . .
N3 C11 C12 109.6(3) . .
C10 C11 C12 125.5(3) . .
C13 C12 C11 107.1(3) . .
C13 C12 C28 128.9(4) . .
C11 C12 C28 123.9(4) . .
C12 C13 C14 106.4(3) . .
C12 C13 C30 128.5(3) . .
C14 C13 C30 125.1(3) . .
N3 C14 C15 124.9(3) . .
N3 C14 C13 110.3(3) . .
C15 C14 C13 124.8(3) . .
C14 C15 C16 126.3(3) . .
C14 C15 H15A 116.8 . .
C16 C15 H15A 116.8 . .
N4 C16 C15 124.4(3) . .
N4 C16 C17 110.0(3) . .
C15 C16 C17 125.6(3) . .
C18 C17 C16 106.7(3) . .
C18 C17 C31 128.1(3) . .
C16 C17 C31 125.2(3) . .
C17 C18 C19 106.6(3) . .
C17 C18 C32 129.3(3) . .
C19 C18 C32 124.1(3) . .
N4 C19 C20 124.8(3) . .
N4 C19 C18 110.7(3) . .
C20 C19 C18 124.5(3) . .
C19 C20 C1 126.5(3) . .
C19 C20 H20A 116.7 . .
C1 C20 H20A 116.7 . .
C2 C21 C22 111.0(3) . .
C2 C21 H21B 109.4 . .
C22 C21 H21B 109.4 . .
C2 C21 H21A 109.4 . .
C22 C21 H21A 109.4 . .
H21B C21 H21A 108.0 . .
C23 C22 C21 109.2(3) . .
C23 C22 H22B 109.8 . .
C21 C22 H22B 109.8 . .
C23 C22 H22A 109.8 . .
C21 C22 H22A 109.8 . .
H22B C22 H22A 108.3 . .
O3 C23 O4 121.6(3) . .
O3 C23 C22 120.9(3) . .
O4 C23 C22 117.4(3) . .
C3 C24 H24C 109.5 . .
C3 C24 H24B 109.5 . .
H24C C24 H24B 109.5 . .
C3 C24 H24A 109.5 . .
H24C C24 H24A 109.5 . .
H24B C24 H24A 109.5 . .
C26 C25 C7 123.7(4) . .
C26 C25 H25A 118.1 . .
C7 C25 H25A 118.2 . .
C25 C26 H26A 120.0 . .
C25 C26 H26B 120.0 . .
H26A C26 H26B 120.0 . .
C8 C27 H27C 109.5 . .
C8 C27 H27B 109.5 . .
H27C C27 H27B 109.5 . .
C8 C27 H27A 109.5 . .
H27C C27 H27A 109.5 . .
H27B C27 H27A 109.5 . .
C29 C28 C12 126.9(5) . .
C29 C28 H28A 116.5 . .
C12 C28 H28A 116.5 . .
C28 C29 H29A 120.0 . .
C28 C29 H29B 120.0 . .
H29A C29 H29B 120.0 . .
C13 C30 H30C 109.5 . .
C13 C30 H30B 109.5 . .
H30C C30 H30B 109.5 . .
C13 C30 H30A 109.5 . .
H30C C30 H30A 109.5 . .
H30B C30 H30A 109.5 . .
C17 C31 H31C 109.5 . .
C17 C31 H31B 109.5 . .
H31C C31 H31B 109.5 . .
C17 C31 H31A 109.5 . .
H31C C31 H31A 109.5 . .
H31B C31 H31A 109.5 . .
C18 C32 C33 113.4(3) . 3_575
C18 C32 H32B 108.9 . .
C33 C32 H32B 108.9 3_575 .
C18 C32 H32A 108.9 . .
C33 C32 H32A 108.9 3_575 .
H32B C32 H32A 107.7 . .
C34 C33 C32 117.0(3) . 3_575
C34 C33 H33B 108.1 . .
C32 C33 H33B 108.1 3_575 .
C34 C33 H33A 108.1 . .
C32 C33 H33A 108.1 3_575 .
H33B C33 H33A 107.3 . .
O2 C34 O1 121.4(3) . .
O2 C34 C33 120.6(3) . .
O1 C34 C33 118.0(3) . .
N5 C35 C36 123.5(3) . .
N5 C35 H35A 118.2 . .
C36 C35 H35A 118.2 . .
C35 C36 C37 118.4(3) . .
C35 C36 H36A 120.8 . .
C37 C36 H36A 120.8 . .
C38 C37 C36 118.3(3) . .
C38 C37 H37A 120.9 . .
C36 C37 H37A 120.9 . .
C39 C38 C37 119.1(3) . .
C39 C38 H38A 120.4 . .
C37 C38 H38A 120.4 . .
N5 C39 C38 123.2(3) . .
N5 C39 H39A 118.4 . .
C38 C39 H39A 118.4 . .
C42 C40 C41 120.2(6) . 3_665
C42 C40 H40A 119.9 . .
C41 C40 H40A 119.9 3_665 .
C42 C41 C40 121.6(6) . 3_665
C42 C41 H41A 119.2 . .
C40 C41 H41A 119.2 3_665 .
C40 C42 C41 118.1(5) . .
C40 C42 H42A 120.9 . .
C41 C42 H42A 120.9 . .

loop_
_geom_bond_atom_site_label_1
_geom_bond_atom_site_label_2
_geom_bond_distance
_geom_bond_site_symmetry_2
Ga O1 2.010(2) .
Ga N1 2.018(3) .
Ga N2 2.025(3) .
Ga N3 2.027(3) .
Ga N4 2.030(2) .
Ga N5 2.230(3) .
O1 C34 1.263(4) .
N1 C1 1.372(4) .
N1 C4 1.376(4) .
C1 C20 1.388(4) .
C1 C2 1.443(4) .
O2 C34 1.251(4) .
N2 C6 1.376(4) .
N2 C9 1.385(4) .
C2 C3 1.346(5) .
C2 C21 1.489(4) .
O4 C23 1.320(4) .
O4 H4 0.90(4) .
N3 C14 1.374(4) .
N3 C11 1.379(4) .
C3 C4 1.455(5) .
C3 C24 1.491(4) .
N4 C16 1.374(4) .
N4 C19 1.375(4) .
O3 C23 1.214(4) .
C4 C5 1.392(4) .
N5 C35 1.334(4) .
N5 C39 1.337(4) .
C5 C6 1.389(5) .
C5 H5A 0.9300 .
C6 C7 1.463(4) .
C7 C8 1.366(6) .
C7 C25 1.464(5) .
C8 C9 1.437(5) .
C8 C27 1.525(5) .
C9 C10 1.376(5) .
C10 C11 1.384(5) .
C10 H10A 0.9300 .
C11 C12 1.461(5) .
C12 C13 1.365(5) .
C12 C28 1.464(5) .
C13 C14 1.459(5) .
C13 C30 1.486(5) .
C14 C15 1.380(5) .
C15 C16 1.390(5) .
C15 H15A 0.9300 .
C16 C17 1.457(4) .
C17 C18 1.365(4) .
C17 C31 1.488(4) .
C18 C19 1.445(4) .
C18 C32 1.499(4) .
C19 C20 1.375(4) .
C20 H20A 0.9300 .
C21 C22 1.545(4) .
C21 H21B 0.9700 .
C21 H21A 0.9700 .
C22 C23 1.508(4) .
C22 H22B 0.9700 .
C22 H22A 0.9700 .
C24 H24C 0.9600 .
C24 H24B 0.9600 .
C24 H24A 0.9600 .
C25 C26 1.296(6) .
C25 H25A 0.9300 .
C26 H26A 0.9300 .
C26 H26B 0.9300 .
C27 H27C 0.9600 .
C27 H27B 0.9600 .
C27 H27A 0.9600 .
C28 C29 1.342(6) .
C28 H28A 0.9300 .
C29 H29A 0.9300 .
C29 H29B 0.9300 .
C30 H30C 0.9600 .
C30 H30B 0.9600 .
C30 H30A 0.9600 .
C31 H31C 0.9600 .
C31 H31B 0.9600 .
C31 H31A 0.9600 .
C32 C33 1.548(4) 3_575
C32 H32B 0.9700 .
C32 H32A 0.9700 .
C33 C34 1.517(4) .
C33 C32 1.548(4) 3_575
C33 H33B 0.9700 .
C33 H33A 0.9700 .
C35 C36 1.387(5) .
C35 H35A 0.9300 .
C36 C37 1.391(6) .
C36 H36A 0.9300 .
C37 C38 1.386(5) .
C37 H37A 0.9300 .
C38 C39 1.379(5) .
C38 H38A 0.9300 .
C39 H39A 0.9300 .
C40 C42 1.321(7) .
C40 C41 1.394(8) 3_665
C40 H40A 0.9300 .
C41 C42 1.355(7) .
C41 C40 1.394(8) 3_665
C41 H41A 0.9300 .
C42 H42A 0.9300 .

loop_
_geom_torsion_atom_site_label_1
_geom_torsion_atom_site_label_2
_geom_torsion_atom_site_label_3
_geom_torsion_atom_site_label_4
_geom_torsion
_geom_torsion_site_symmetry_1
_geom_torsion_site_symmetry_4
N1 Ga O1 C34 -4.5(4) . .
N2 Ga O1 C34 -94.0(4) . .
N3 Ga O1 C34 175.1(4) . .
N4 Ga O1 C34 86.2(4) . .
N5 Ga O1 C34 136.8(11) . .
O1 Ga N1 C1 92.4(2) . .
N2 Ga N1 C1 -175.8(3) . .
N3 Ga N1 C1 -83.6(13) . .
N4 Ga N1 C1 1.9(3) . .
N5 Ga N1 C1 -84.9(3) . .
O1 Ga N1 C4 -86.6(3) . .
N2 Ga N1 C4 5.2(3) . .
N3 Ga N1 C4 97.4(12) . .
N4 Ga N1 C4 -177.1(3) . .
N5 Ga N1 C4 96.1(3) . .
C4 N1 C1 C20 176.3(3) . .
Ga N1 C1 C20 -2.9(4) . .
C4 N1 C1 C2 -1.2(3) . .
Ga N1 C1 C2 179.65(19) . .
O1 Ga N2 C6 87.8(3) . .
N1 Ga N2 C6 -9.7(3) . .
N3 Ga N2 C6 175.1(3) . .
N4 Ga N2 C6 -97(3) . .
N5 Ga N2 C6 -95.6(3) . .
O1 Ga N2 C9 -85.2(3) . .
N1 Ga N2 C9 177.3(3) . .
N3 Ga N2 C9 2.1(3) . .
N4 Ga N2 C9 90(3) . .
N5 Ga N2 C9 91.4(3) . .
N1 C1 C2 C3 1.8(4) . .
C20 C1 C2 C3 -175.7(3) . .
N1 C1 C2 C21 178.2(3) . .
C20 C1 C2 C21 0.7(5) . .
O1 Ga N3 C14 -83.2(3) . .
N1 Ga N3 C14 92.8(12) . .
N2 Ga N3 C14 -175.0(3) . .
N4 Ga N3 C14 7.2(3) . .
N5 Ga N3 C14 94.1(3) . .
O1 Ga N3 C11 88.8(3) . .
N1 Ga N3 C11 -95.3(12) . .
N2 Ga N3 C11 -3.1(3) . .
N4 Ga N3 C11 179.2(3) . .
N5 Ga N3 C11 -94.0(3) . .
C1 C2 C3 C4 -1.6(3) . .
C21 C2 C3 C4 -177.9(3) . .
C1 C2 C3 C24 177.3(3) . .
C21 C2 C3 C24 1.0(6) . .
O1 Ga N4 C16 80.9(2) . .
N1 Ga N4 C16 178.5(2) . .
N2 Ga N4 C16 -95(3) . .
N3 Ga N4 C16 -6.3(2) . .
N5 Ga N4 C16 -95.7(2) . .
O1 Ga N4 C19 -96.1(2) . .
N1 Ga N4 C19 1.5(2) . .
N2 Ga N4 C19 88(3) . .
N3 Ga N4 C19 176.7(2) . .
N5 Ga N4 C19 87.3(2) . .
C1 N1 C4 C5 -179.6(3) . .
Ga N1 C4 C5 -0.4(5) . .
C1 N1 C4 C3 0.2(3) . .
Ga N1 C4 C3 179.3(2) . .
C2 C3 C4 N1 0.9(4) . .
C24 C3 C4 N1 -178.0(3) . .
C2 C3 C4 C5 -179.3(3) . .
C24 C3 C4 C5 1.8(5) . .
O1 Ga N5 C35 178(33) . .
N1 Ga N5 C35 -40.2(2) . .
N2 Ga N5 C35 49.0(3) . .
N3 Ga N5 C35 139.9(3) . .
N4 Ga N5 C35 -131.0(3) . .
O1 Ga N5 C39 -9.0(13) . .
N1 Ga N5 C39 132.6(2) . .
N2 Ga N5 C39 -138.2(2) . .
N3 Ga N5 C39 -47.3(2) . .
N4 Ga N5 C39 41.7(2) . .
N1 C4 C5 C6 -2.8(5) . .
C3 C4 C5 C6 177.5(3) . .
C9 N2 C6 C5 -175.8(3) . .
Ga N2 C6 C5 10.1(5) . .
C9 N2 C6 C7 1.3(4) . .
Ga N2 C6 C7 -172.8(2) . .
C4 C5 C6 N2 -2.3(6) . .
C4 C5 C6 C7 -179.0(3) . .
N2 C6 C7 C8 -2.8(4) . .
C5 C6 C7 C8 174.3(3) . .
N2 C6 C7 C25 177.7(3) . .
C5 C6 C7 C25 -5.2(6) . .
C6 C7 C8 C9 3.0(4) . .
C25 C7 C8 C9 -177.5(4) . .
C6 C7 C8 C27 -175.3(4) . .
C25 C7 C8 C27 4.2(7) . .
C6 N2 C9 C10 -176.5(3) . .
Ga N2 C9 C10 -2.3(5) . .
C6 N2 C9 C8 0.6(4) . .
Ga N2 C9 C8 174.8(2) . .
C7 C8 C9 C10 174.7(3) . .
C27 C8 C9 C10 -6.9(6) . .
C7 C8 C9 N2 -2.4(4) . .
C27 C8 C9 N2 176.0(3) . .
N2 C9 C10 C11 3.0(6) . .
C8 C9 C10 C11 -173.6(3) . .
C14 N3 C11 C10 177.9(3) . .
Ga N3 C11 C10 4.6(5) . .
C14 N3 C11 C12 -0.9(4) . .
Ga N3 C11 C12 -174.2(2) . .
C9 C10 C11 N3 -4.2(6) . .
C9 C10 C11 C12 174.4(3) . .
N3 C11 C12 C13 0.6(4) . .
C10 C11 C12 C13 -178.1(3) . .
N3 C11 C12 C28 -179.9(3) . .
C10 C11 C12 C28 1.4(6) . .
C11 C12 C13 C14 -0.1(4) . .
C28 C12 C13 C14 -179.6(4) . .
C11 C12 C13 C30 -178.7(4) . .
C28 C12 C13 C30 1.9(7) . .
C11 N3 C14 C15 -179.0(3) . .
Ga N3 C14 C15 -5.9(5) . .
C11 N3 C14 C13 0.8(4) . .
Ga N3 C14 C13 174.0(2) . .
C12 C13 C14 N3 -0.4(4) . .
C30 C13 C14 N3 178.2(3) . .
C12 C13 C14 C15 179.4(3) . .
C30 C13 C14 C15 -2.0(6) . .
N3 C14 C15 C16 0.5(5) . .
C13 C14 C15 C16 -179.4(3) . .
C19 N4 C16 C15 -178.7(3) . .
Ga N4 C16 C15 3.8(4) . .
C19 N4 C16 C17 0.2(3) . .
Ga N4 C16 C17 -177.33(19) . .
C14 C15 C16 N4 0.6(5) . .
C14 C15 C16 C17 -178.1(3) . .
N4 C16 C17 C18 0.4(3) . .
C15 C16 C17 C18 179.2(3) . .
N4 C16 C17 C31 178.8(3) . .
C15 C16 C17 C31 -2.4(5) . .
C16 C17 C18 C19 -0.7(3) . .
C31 C17 C18 C19 -179.1(3) . .
C16 C17 C18 C32 177.9(3) . .
C31 C17 C18 C32 -0.5(5) . .
C16 N4 C19 C20 178.1(3) . .
Ga N4 C19 C20 -4.4(4) . .
C16 N4 C19 C18 -0.6(3) . .
Ga N4 C19 C18 176.93(19) . .
C17 C18 C19 N4 0.8(3) . .
C32 C18 C19 N4 -177.8(3) . .
C17 C18 C19 C20 -177.9(3) . .
C32 C18 C19 C20 3.5(5) . .
N4 C19 C20 C1 3.9(5) . .
C18 C19 C20 C1 -177.6(3) . .
N1 C1 C20 C19 0.0(5) . .
C2 C1 C20 C19 177.1(3) . .
C3 C2 C21 C22 90.5(4) . .
C1 C2 C21 C22 -85.2(4) . .
C2 C21 C22 C23 -172.8(3) . .
C21 C22 C23 O3 95.0(4) . .
C21 C22 C23 O4 -80.6(4) . .
C8 C7 C25 C26 13.9(7) . .
C6 C7 C25 C26 -166.7(4) . .
C13 C12 C28 C29 -12.7(7) . .
C11 C12 C28 C29 167.9(4) . .
C17 C18 C32 C33 -105.8(4) . 3_575
C19 C18 C32 C33 72.6(4) . 3_575
Ga O1 C34 O2 -163.7(3) . .
Ga O1 C34 C33 16.9(5) . .
C32 C33 C34 O2 3.2(4) 3_575 .
C32 C33 C34 O1 -177.3(3) 3_575 .
C39 N5 C35 C36 -1.3(5) . .
Ga N5 C35 C36 171.7(3) . .
N5 C35 C36 C37 0.5(5) . .
C35 C36 C37 C38 0.5(5) . .
C36 C37 C38 C39 -0.8(5) . .
C35 N5 C39 C38 0.9(5) . .
Ga N5 C39 C38 -172.1(2) . .
C37 C38 C39 N5 0.1(5) . .
C41 C40 C42 C41 0.4(10) 3_665 .
C40 C41 C42 C40 -0.4(10) 3_665 .
